data_4002697
loop_
_publ_author_name
'Pittala, Narsimhulu'
'Th\'etiot, Franck'
'Triki, Smail'
'Boukheddaden, Kamel'
'Chastanet, Guillaume'
'Marchivie, Mathieu'

_publ_section_title
;
 Cooperative 1D Triazole-Based Spin Crossover FeII Material With
 Exceptional Mechanical Resilience
;
_journal_name_full 'Chemistry of Materials'
_journal_paper_doi 10.1021/acs.chemmater.6b04118
_journal_year 2016
_chemical_formula_moiety 'C27 H27 Fe N9, 2(C2 N2 Pt0.5), H2 O'
_chemical_formula_sum 'C31 H29 Fe N13 O Pt'
_chemical_formula_weight 850.61
_space_group_crystal_system triclinic
_space_group_IT_number 2
_space_group_name_Hall '-P 1'
_space_group_name_H-M_alt 'P -1'
_atom_sites_solution_hydrogens mixed
_atom_sites_solution_primary direct
_audit_creation_date 2016-12-24
_audit_creation_method
;
Olex2 1.2
(compiled Nov 22 2016 11:51:51 for OlexSys, GUI svn.r5269)
;
_cell_angle_alpha 95.640(2)
_cell_angle_beta 101.855(2)
_cell_angle_gamma 92.943(2)
_cell_formula_units_Z 2
_cell_length_a 7.4945(2)
_cell_length_b 14.2896(4)
_cell_length_c 14.8234(4)
_cell_measurement_reflns_used 9224
_cell_measurement_temperature 120(2)
_cell_measurement_theta_max 28.8290
_cell_measurement_theta_min 3.8030
_cell_volume 1541.93(7)
_computing_cell_refinement
;
CrysAlisPro, Agilent Technologies,
Version 1.171.37.34i (release 04-08-2014 CrysAlis171 .NET)
(compiled Aug  4 2014,14:34:23)
;
_computing_data_collection
;
CrysAlisPro, Agilent Technologies,
Version 1.171.37.34i (release 04-08-2014 CrysAlis171 .NET)
(compiled Aug  4 2014,14:34:23)
;
_computing_data_reduction
;
CrysAlisPro, Agilent Technologies,
Version 1.171.37.34i (release 04-08-2014 CrysAlis171 .NET)
(compiled Aug  4 2014,14:34:23)
;
_computing_molecular_graphics 'Olex2 (Dolomanov et al., 2009)'
_computing_publication_material 'Olex2 (Dolomanov et al., 2009)'
_computing_structure_refinement 'ShelXL (Sheldrick, 2015)'
_computing_structure_solution 'ShelXS (Sheldrick, 2008)'
_diffrn_ambient_temperature 120(2)
_diffrn_detector 'CCD plate'
_diffrn_detector_area_resol_mean 8.3622
_diffrn_detector_type 'Sapphire2, large Be window'
_diffrn_measured_fraction_theta_full 0.997
_diffrn_measured_fraction_theta_max 0.997
_diffrn_measurement_details
;
#__ type_ start__ end____ width___ exp.time_
  1 omega  -49.00   78.00   1.0000   60.0000
omega____ theta____ kappa____ phi______ frames
    -      -16.5424   77.0000  -90.0000 127

#__ type_ start__ end____ width___ exp.time_
  2 omega  -49.00   78.00   1.0000   60.0000
omega____ theta____ kappa____ phi______ frames
    -      -16.5424   77.0000 -120.0000 127

#__ type_ start__ end____ width___ exp.time_
  3 omega  -14.00  113.00   1.0000   60.0000
omega____ theta____ kappa____ phi______ frames
    -       18.2612   77.0000   30.0000 127

#__ type_ start__ end____ width___ exp.time_
  4 omega  -14.00  113.00   1.0000   60.0000
omega____ theta____ kappa____ phi______ frames
    -       18.2612   77.0000  150.0000 127

#__ type_ start__ end____ width___ exp.time_
  5 omega  -43.00   50.00   1.0000   60.0000
omega____ theta____ kappa____ phi______ frames
    -      -16.5424   38.0000  120.0000 93
;
_diffrn_measurement_device 'four-circle diffractometer'
_diffrn_measurement_device_type 'Xcalibur, Sapphire2, large Be window'
_diffrn_measurement_method '\w scans'
_diffrn_orient_matrix_UB_11 -0.0318604000
_diffrn_orient_matrix_UB_12 -0.0299553000
_diffrn_orient_matrix_UB_13 -0.0419499000
_diffrn_orient_matrix_UB_21 0.0016489000
_diffrn_orient_matrix_UB_22 0.0393908000
_diffrn_orient_matrix_UB_23 -0.0255169000
_diffrn_orient_matrix_UB_31 0.0915689000
_diffrn_orient_matrix_UB_32 -0.0072416000
_diffrn_orient_matrix_UB_33 -0.0031026000
_diffrn_radiation_monochromator graphite
_diffrn_radiation_probe x-ray
_diffrn_radiation_type MoK\a
_diffrn_radiation_wavelength 0.71073
_diffrn_reflns_av_R_equivalents 0.0608
_diffrn_reflns_av_unetI/netI 0.0606
_diffrn_reflns_Laue_measured_fraction_full 0.997
_diffrn_reflns_Laue_measured_fraction_max 0.997
_diffrn_reflns_limit_h_max 9
_diffrn_reflns_limit_h_min -9
_diffrn_reflns_limit_k_max 17
_diffrn_reflns_limit_k_min -17
_diffrn_reflns_limit_l_max 18
_diffrn_reflns_limit_l_min -18
_diffrn_reflns_number 18768
_diffrn_reflns_point_group_measured_fraction_full 0.997
_diffrn_reflns_point_group_measured_fraction_max 0.997
_diffrn_reflns_theta_full 26.370
_diffrn_reflns_theta_max 26.370
_diffrn_reflns_theta_min 3.310
_diffrn_source 'Enhance (Mo) X-ray Source'
_diffrn_source_target Mo
_diffrn_source_type 'sealed X-ray tube'
_exptl_absorpt_coefficient_mu 5.052
_exptl_absorpt_correction_T_max 1.00000
_exptl_absorpt_correction_T_min 0.45231
_exptl_absorpt_correction_type multi-scan
_exptl_absorpt_process_details
;
CrysAlisPro, Agilent Technologies,
Version 1.171.37.34i (release 04-08-2014 CrysAlis171 .NET)
(compiled Aug  4 2014,14:34:23)
Empirical absorption correction using spherical harmonics,
 implemented in SCALE3 ABSPACK scaling algorithm.
Empirical absorption correction using spherical harmonics,
 implemented in SCALE3 ABSPACK scaling algorithm.
;
_exptl_crystal_colour pink
_exptl_crystal_density_diffrn 1.832
_exptl_crystal_description needle
_exptl_crystal_F_000 836
_exptl_crystal_size_max 0.2758
_exptl_crystal_size_mid 0.0335
_exptl_crystal_size_min 0.0300
_refine_diff_density_max 1.407
_refine_diff_density_min -1.444
_refine_diff_density_rms 0.138
_refine_ls_extinction_method none
_refine_ls_goodness_of_fit_ref 1.089
_refine_ls_hydrogen_treatment mixed
_refine_ls_matrix_type full
_refine_ls_number_parameters 436
_refine_ls_number_reflns 6308
_refine_ls_number_restraints 2
_refine_ls_restrained_S_all 1.089
_refine_ls_R_factor_all 0.0445
_refine_ls_R_factor_gt 0.0325
_refine_ls_shift/su_max 0.000
_refine_ls_shift/su_mean 0.000
_refine_ls_structure_factor_coef Fsqd
_refine_ls_weighting_details 'w=1/[\s^2^(Fo^2^)+(0.0243P)^2^] where P=(Fo^2^+2Fc^2^)/3'
_refine_ls_weighting_scheme calc
_refine_ls_wR_factor_gt 0.0713
_refine_ls_wR_factor_ref 0.0794
_reflns_Friedel_coverage 0.000
_reflns_number_gt 5097
_reflns_number_total 6308
_reflns_threshold_expression 'I > 2\s(I)'
_cod_data_source_file cm6b04118_si_003.cif
_cod_data_source_block new120k
_cod_original_cell_volume 1541.93(8)
_cod_database_code 4002697
_shelxl_version_number 2013-4
_shelx_space_group_comment
;
The symmetry employed for this shelxl refinement is uniquely defined
by the following loop, which should always be used as a source of
symmetry information in preference to the above space-group names.
They are only intended as comments.
;
_reflns_odcompleteness_completeness 86.22
_reflns_odcompleteness_iscentric 1
_reflns_odcompleteness_theta 29.17
_olex2_refinement_description
;
1. Fixed Uiso
 At 1.2 times of:
  All C(H) groups, All C(H,H) groups
 At 1.5 times of:
  All O(H,H) groups
2. Restrained distances
 O1-H1A = O1-H1B
 0.85 with sigma of 0.02
3.a Secondary CH2 refined with riding coordinates:
 C7(H7A,H7B), C14(H14A,H14B), C21(H21A,H21B)
3.b Aromatic/amide H refined with riding coordinates:
 C1(H1), C2(H2), C3(H3), C4(H4), C5(H5), C6(H6), C9(H9), C10(H10), C11(H11),
 C12(H12), C13(H13), C16(H16), C17(H17), C18(H18), C19(H19), C20(H20), C23(H23),
  C24(H24), C25(H25), C26(H26), C27(H27)
;
_olex2_submission_special_instructions 'No special instructions were received'

loop_
_space_group_symop_id
_space_group_symop_operation_xyz
1 'x, y, z'
2 '-x, -y, -z'

loop_
_atom_site_label
_atom_site_type_symbol
_atom_site_fract_x
_atom_site_fract_y
_atom_site_fract_z
_atom_site_U_iso_or_equiv
_atom_site_adp_type
_atom_site_occupancy
_atom_site_site_symmetry_order
_atom_site_calc_flag
_atom_site_refinement_flags_posn
_atom_site_refinement_flags_adp
_atom_site_refinement_flags_occupancy
C1 C 0.3491(6) 0.1246(3) 0.3594(3) 0.0176(10) Uani 1 1 d . . .
H1 H 0.4653 0.1370 0.3450 0.021 Uiso 1 1 calc R . .
C2 C 0.0613(6) 0.1259(3) 0.3586(3) 0.0192(10) Uani 1 1 d . . .
H2 H -0.0636 0.1390 0.3434 0.023 Uiso 1 1 calc R . .
C3 C 0.3467(6) -0.1982(3) 0.4376(3) 0.0201(10) Uani 1 1 d . . .
H3 H 0.4626 -0.2190 0.4317 0.024 Uiso 1 1 calc R . .
C4 C 0.0602(6) -0.1973(3) 0.4351(3) 0.0185(10) Uani 1 1 d . . .
H4 H -0.0656 -0.2169 0.4271 0.022 Uiso 1 1 calc R . .
C5 C 0.4789(6) 0.0646(3) 0.6928(3) 0.0194(10) Uani 1 1 d . . .
H5 H 0.6083 0.0714 0.7123 0.023 Uiso 1 1 calc R . .
C6 C 0.1931(6) 0.0624(3) 0.6942(3) 0.0194(10) Uani 1 1 d . . .
H6 H 0.0816 0.0672 0.7148 0.023 Uiso 1 1 calc R . .
C7 C 0.1720(6) 0.2181(3) 0.2399(3) 0.0222(11) Uani 1 1 d . . .
H7A H 0.1161 0.1785 0.1813 0.027 Uiso 1 1 calc R . .
H7B H 0.2939 0.2439 0.2342 0.027 Uiso 1 1 calc R . .
C8 C 0.0543(6) 0.2982(3) 0.2539(3) 0.0213(10) Uani 1 1 d . . .
C9 C 0.0671(6) 0.3476(3) 0.3414(3) 0.0248(11) Uani 1 1 d . . .
H9 H 0.1530 0.3312 0.3930 0.030 Uiso 1 1 calc R . .
C10 C -0.0432(7) 0.4196(3) 0.3536(3) 0.0271(11) Uani 1 1 d . . .
H10 H -0.0356 0.4516 0.4137 0.032 Uiso 1 1 calc R . .
C11 C -0.1653(7) 0.4454(4) 0.2784(3) 0.0321(12) Uani 1 1 d . . .
H11 H -0.2414 0.4952 0.2871 0.039 Uiso 1 1 calc R . .
C12 C -0.1772(7) 0.3995(3) 0.1913(3) 0.0298(12) Uani 1 1 d . . .
H12 H -0.2596 0.4183 0.1396 0.036 Uiso 1 1 calc R . .
C13 C -0.0684(6) 0.3255(3) 0.1788(3) 0.0242(11) Uani 1 1 d . . .
H13 H -0.0777 0.2932 0.1187 0.029 Uiso 1 1 calc R . .
C14 C 0.4078(6) 0.1062(3) 0.8504(3) 0.0220(11) Uani 1 1 d . . .
H14A H 0.5424 0.1100 0.8713 0.026 Uiso 1 1 calc R . .
H14B H 0.3564 0.0559 0.8811 0.026 Uiso 1 1 calc R . .
C15 C 0.3390(6) 0.1982(3) 0.8807(3) 0.0211(10) Uani 1 1 d . . .
C16 C 0.3182(7) 0.2151(4) 0.9718(3) 0.0302(12) Uani 1 1 d . . .
H16 H 0.3413 0.1676 1.0124 0.036 Uiso 1 1 calc R . .
C17 C 0.2638(7) 0.3014(4) 1.0034(4) 0.0362(13) Uani 1 1 d . . .
H17 H 0.2518 0.3131 1.0660 0.043 Uiso 1 1 calc R . .
C18 C 0.2271(7) 0.3698(4) 0.9449(4) 0.0369(13) Uani 1 1 d . . .
H18 H 0.1885 0.4285 0.9670 0.044 Uiso 1 1 calc R . .
C19 C 0.2461(7) 0.3539(4) 0.8547(4) 0.0382(14) Uani 1 1 d . . .
H19 H 0.2196 0.4013 0.8143 0.046 Uiso 1 1 calc R . .
C20 C 0.3039(7) 0.2688(3) 0.8224(3) 0.0278(12) Uani 1 1 d . . .
H20 H 0.3196 0.2585 0.7603 0.033 Uiso 1 1 calc R . .
C21 C 0.1605(7) -0.3501(3) 0.3691(3) 0.0226(10) Uani 1 1 d . . .
H21A H 0.0310 -0.3727 0.3629 0.027 Uiso 1 1 calc R . .
H21B H 0.2371 -0.3916 0.4081 0.027 Uiso 1 1 calc R . .
C22 C 0.2069(6) -0.3576(3) 0.2738(3) 0.0237(11) Uani 1 1 d . . .
C23 C 0.2683(7) -0.4415(4) 0.2401(3) 0.0312(12) Uani 1 1 d . . .
H23 H 0.2843 -0.4920 0.2775 0.037 Uiso 1 1 calc R . .
C24 C 0.3062(8) -0.4516(4) 0.1521(4) 0.0388(14) Uani 1 1 d . . .
H24 H 0.3481 -0.5089 0.1290 0.047 Uiso 1 1 calc R . .
C25 C 0.2824(8) -0.3768(4) 0.0977(4) 0.0409(14) Uani 1 1 d . . .
H25 H 0.3089 -0.3832 0.0375 0.049 Uiso 1 1 calc R . .
C26 C 0.2204(7) -0.2935(4) 0.1312(3) 0.0375(14) Uani 1 1 d . . .
H26 H 0.2024 -0.2432 0.0936 0.045 Uiso 1 1 calc R . .
C27 C 0.1849(6) -0.2836(4) 0.2188(3) 0.0265(11) Uani 1 1 d . . .
H27 H 0.1450 -0.2258 0.2421 0.032 Uiso 1 1 calc R . .
C28 C 0.0845(6) 0.9696(3) 0.1291(3) 0.0235(11) Uani 1 1 d . . .
C29 C -0.1873(7) 1.0772(3) 0.0442(3) 0.0251(11) Uani 1 1 d . . .
C30 C 0.4610(7) 0.6092(4) 0.5870(3) 0.0252(11) Uani 1 1 d . . .
C31 C 0.6323(6) 0.5944(3) 0.4407(3) 0.0221(10) Uani 1 1 d . . .
N1 N 0.3184(5) 0.0717(2) 0.4225(2) 0.0174(8) Uani 1 1 d . . .
N2 N 0.1316(5) 0.0731(2) 0.4222(2) 0.0158(8) Uani 1 1 d . . .
N3 N 0.1936(5) 0.1591(2) 0.3178(2) 0.0180(8) Uani 1 1 d . . .
N4 N 0.3193(5) -0.1124(3) 0.4680(2) 0.0162(8) Uani 1 1 d . . .
N5 N 0.1327(5) -0.1120(2) 0.4668(2) 0.0171(8) Uani 1 1 d . . .
N6 N 0.1898(5) -0.2532(3) 0.4156(2) 0.0175(8) Uani 1 1 d . . .
N7 N 0.3904(5) 0.0389(2) 0.6077(2) 0.0165(8) Uani 1 1 d . . .
N8 N 0.2048(5) 0.0376(2) 0.6089(2) 0.0163(8) Uani 1 1 d . . .
N9 N 0.3603(5) 0.0802(2) 0.7494(2) 0.0176(8) Uani 1 1 d . . .
N10 N 0.1295(5) 0.9533(3) 0.2041(3) 0.0250(9) Uani 1 1 d . . .
N11 N -0.2912(6) 1.1200(3) 0.0732(3) 0.0324(10) Uani 1 1 d . . .
N12 N 0.4405(6) 0.6760(3) 0.6334(3) 0.0349(11) Uani 1 1 d . . .
N13 N 0.7013(5) 0.6541(3) 0.4104(3) 0.0262(9) Uani 1 1 d . . .
O1 O 0.3347(5) 0.8366(2) 0.7384(2) 0.0274(8) Uani 1 1 d D . .
H1A H 0.344(7) 0.841(4) 0.7960(14) 0.041 Uiso 1 1 d DR . .
H1B H 0.338(7) 0.7815(19) 0.714(3) 0.041 Uiso 1 1 d DR . .
Fe1 Fe 0.5000 0.0000 0.5000 0.01424(19) Uani 1 2 d S T P
Fe2 Fe 0.0000 0.0000 0.5000 0.01445(19) Uani 1 2 d S T P
Pt1 Pt 0.0000 1.0000 0.0000 0.01948(8) Uani 1 2 d S T P
Pt2 Pt 0.5000 0.5000 0.5000 0.01937(8) Uani 1 2 d S T P

loop_
_atom_site_aniso_label
_atom_site_aniso_U_11
_atom_site_aniso_U_22
_atom_site_aniso_U_33
_atom_site_aniso_U_23
_atom_site_aniso_U_13
_atom_site_aniso_U_12
C1 0.024(3) 0.012(2) 0.018(2) -0.0018(18) 0.0078(19) -0.0008(19)
C2 0.020(2) 0.018(2) 0.020(2) 0.0028(19) 0.0045(19) -0.001(2)
C3 0.021(3) 0.019(2) 0.020(2) -0.0001(19) 0.0032(19) 0.003(2)
C4 0.022(2) 0.019(2) 0.015(2) 0.0013(19) 0.0046(19) -0.001(2)
C5 0.024(3) 0.015(2) 0.020(2) 0.0019(19) 0.006(2) -0.004(2)
C6 0.021(3) 0.021(3) 0.016(2) 0.0038(19) 0.0031(19) 0.001(2)
C7 0.030(3) 0.022(3) 0.015(2) 0.0068(19) 0.004(2) -0.003(2)
C8 0.023(3) 0.016(2) 0.026(2) 0.005(2) 0.006(2) -0.001(2)
C9 0.025(3) 0.027(3) 0.022(2) 0.006(2) 0.006(2) -0.005(2)
C10 0.032(3) 0.021(3) 0.029(3) 0.000(2) 0.012(2) -0.003(2)
C11 0.035(3) 0.026(3) 0.040(3) 0.011(2) 0.013(3) 0.009(2)
C12 0.039(3) 0.021(3) 0.032(3) 0.009(2) 0.011(2) 0.009(2)
C13 0.027(3) 0.020(3) 0.024(2) 0.001(2) 0.005(2) -0.004(2)
C14 0.030(3) 0.023(3) 0.011(2) 0.0015(19) -0.0016(19) 0.000(2)
C15 0.019(3) 0.020(2) 0.020(2) -0.0050(19) 0.0000(19) -0.003(2)
C16 0.038(3) 0.030(3) 0.022(3) 0.002(2) 0.006(2) 0.001(3)
C17 0.042(3) 0.037(3) 0.031(3) -0.005(2) 0.014(3) 0.003(3)
C18 0.032(3) 0.023(3) 0.047(3) -0.016(2) -0.003(3) -0.001(2)
C19 0.051(4) 0.021(3) 0.037(3) -0.001(2) -0.001(3) 0.003(3)
C20 0.037(3) 0.024(3) 0.018(2) -0.002(2) 0.000(2) -0.004(2)
C21 0.026(3) 0.012(2) 0.027(3) -0.0030(19) 0.003(2) -0.003(2)
C22 0.021(3) 0.024(3) 0.024(2) 0.000(2) 0.004(2) -0.006(2)
C23 0.035(3) 0.021(3) 0.036(3) -0.002(2) 0.006(2) -0.002(2)
C24 0.047(4) 0.028(3) 0.036(3) -0.016(2) 0.010(3) -0.008(3)
C25 0.041(4) 0.054(4) 0.022(3) -0.011(3) 0.005(2) -0.014(3)
C26 0.042(3) 0.039(3) 0.027(3) 0.005(3) 0.001(3) -0.011(3)
C27 0.022(3) 0.026(3) 0.027(3) 0.000(2) -0.002(2) -0.005(2)
C28 0.016(2) 0.022(3) 0.032(3) -0.003(2) 0.007(2) -0.002(2)
C29 0.034(3) 0.025(3) 0.015(2) -0.001(2) 0.003(2) -0.001(2)
C30 0.027(3) 0.026(3) 0.026(3) 0.003(2) 0.014(2) 0.002(2)
C31 0.024(3) 0.022(3) 0.020(2) -0.006(2) 0.007(2) 0.003(2)
N1 0.023(2) 0.0149(19) 0.0155(18) 0.0013(15) 0.0073(16) -0.0018(16)
N2 0.017(2) 0.0146(19) 0.0156(18) -0.0001(15) 0.0031(15) 0.0013(16)
N3 0.022(2) 0.016(2) 0.0164(19) 0.0034(16) 0.0050(16) -0.0013(17)
N4 0.018(2) 0.019(2) 0.0122(18) 0.0014(15) 0.0042(15) 0.0021(17)
N5 0.018(2) 0.017(2) 0.0170(18) 0.0029(15) 0.0048(16) -0.0019(16)
N6 0.017(2) 0.016(2) 0.0192(19) 0.0000(16) 0.0039(16) 0.0002(16)
N7 0.018(2) 0.017(2) 0.0145(18) 0.0029(15) 0.0031(15) 0.0021(16)
N8 0.019(2) 0.0141(19) 0.0173(19) 0.0037(15) 0.0073(16) 0.0027(16)
N9 0.021(2) 0.016(2) 0.0150(18) 0.0004(15) 0.0023(16) 0.0018(17)
N10 0.021(2) 0.034(2) 0.020(2) 0.0035(18) 0.0035(17) 0.0052(19)
N11 0.031(3) 0.039(3) 0.027(2) 0.002(2) 0.007(2) 0.003(2)
N12 0.036(3) 0.028(3) 0.042(3) -0.004(2) 0.017(2) -0.005(2)
N13 0.028(2) 0.024(2) 0.026(2) 0.0015(18) 0.0079(18) -0.0051(19)
O1 0.033(2) 0.029(2) 0.0242(18) 0.0040(16) 0.0132(17) 0.0048(17)
Fe1 0.0166(5) 0.0131(5) 0.0127(4) 0.0018(3) 0.0027(4) -0.0006(4)
Fe2 0.0171(5) 0.0134(5) 0.0127(4) 0.0008(3) 0.0037(4) -0.0014(4)
Pt1 0.02147(15) 0.02189(15) 0.01469(13) 0.00153(10) 0.00371(10) -0.00052(11)
Pt2 0.02020(15) 0.01757(14) 0.02001(14) 0.00110(10) 0.00461(11) -0.00137(11)

loop_
_atom_type_symbol
_atom_type_description
_atom_type_scat_dispersion_real
_atom_type_scat_dispersion_imag
_atom_type_scat_source
C C 0.0033 0.0016 'International Tables Vol C Tables 4.2.6.8 and 6.1.1.4'
H H 0.0000 0.0000 'International Tables Vol C Tables 4.2.6.8 and 6.1.1.4'
N N 0.0061 0.0033 'International Tables Vol C Tables 4.2.6.8 and 6.1.1.4'
O O 0.0106 0.0060 'International Tables Vol C Tables 4.2.6.8 and 6.1.1.4'
Fe Fe 0.3463 0.8444 'International Tables Vol C Tables 4.2.6.8 and 6.1.1.4'
Pt Pt -1.7033 8.3905 'International Tables Vol C Tables 4.2.6.8 and 6.1.1.4'

loop_
_geom_angle_atom_site_label_1
_geom_angle_atom_site_label_2
_geom_angle_atom_site_label_3
_geom_angle
_geom_angle_site_symmetry_1
_geom_angle_site_symmetry_3
N1 C1 H1 124.7 . .
N1 C1 N3 110.5(4) . .
N3 C1 H1 124.7 . .
N2 C2 H2 125.2 . .
N2 C2 N3 109.7(4) . .
N3 C2 H2 125.2 . .
N4 C3 H3 124.4 . .
N4 C3 N6 111.2(4) . .
N6 C3 H3 124.4 . .
N5 C4 H4 124.9 . .
N5 C4 N6 110.2(4) . .
N6 C4 H4 124.9 . .
N7 C5 H5 124.8 . .
N7 C5 N9 110.4(4) . .
N9 C5 H5 124.8 . .
N8 C6 H6 124.6 . .
N8 C6 N9 110.8(4) . .
N9 C6 H6 124.6 . .
H7A C7 H7B 107.9 . .
C8 C7 H7A 109.3 . .
C8 C7 H7B 109.3 . .
N3 C7 H7A 109.3 . .
N3 C7 H7B 109.3 . .
N3 C7 C8 111.7(4) . .
C9 C8 C7 121.3(4) . .
C13 C8 C7 120.1(4) . .
C13 C8 C9 118.6(4) . .
C8 C9 H9 119.7 . .
C10 C9 C8 120.7(4) . .
C10 C9 H9 119.7 . .
C9 C10 H10 120.0 . .
C9 C10 C11 120.0(5) . .
C11 C10 H10 120.0 . .
C10 C11 H11 119.8 . .
C12 C11 C10 120.4(5) . .
C12 C11 H11 119.8 . .
C11 C12 H12 120.1 . .
C11 C12 C13 119.8(5) . .
C13 C12 H12 120.1 . .
C8 C13 H13 119.8 . .
C12 C13 C8 120.4(5) . .
C12 C13 H13 119.8 . .
H14A C14 H14B 107.7 . .
C15 C14 H14A 108.9 . .
C15 C14 H14B 108.9 . .
N9 C14 H14A 108.9 . .
N9 C14 H14B 108.9 . .
N9 C14 C15 113.5(3) . .
C16 C15 C14 118.5(4) . .
C16 C15 C20 119.1(4) . .
C20 C15 C14 122.4(4) . .
C15 C16 H16 120.0 . .
C17 C16 C15 120.0(4) . .
C17 C16 H16 120.0 . .
C16 C17 H17 119.8 . .
C18 C17 C16 120.4(5) . .
C18 C17 H17 119.8 . .
C17 C18 H18 119.9 . .
C17 C18 C19 120.2(5) . .
C19 C18 H18 119.9 . .
C18 C19 H19 119.9 . .
C18 C19 C20 120.2(5) . .
C20 C19 H19 119.9 . .
C15 C20 H20 119.9 . .
C19 C20 C15 120.2(5) . .
C19 C20 H20 119.9 . .
H21A C21 H21B 107.8 . .
C22 C21 H21A 109.1 . .
C22 C21 H21B 109.1 . .
N6 C21 H21A 109.1 . .
N6 C21 H21B 109.1 . .
N6 C21 C22 112.5(3) . .
C23 C22 C21 118.7(4) . .
C23 C22 C27 119.6(4) . .
C27 C22 C21 121.7(4) . .
C22 C23 H23 119.9 . .
C24 C23 C22 120.1(5) . .
C24 C23 H23 119.9 . .
C23 C24 H24 120.2 . .
C23 C24 C25 119.5(5) . .
C25 C24 H24 120.2 . .
C24 C25 H25 119.9 . .
C26 C25 C24 120.2(5) . .
C26 C25 H25 119.9 . .
C25 C26 H26 120.0 . .
C27 C26 C25 120.0(5) . .
C27 C26 H26 120.0 . .
C22 C27 H27 119.7 . .
C26 C27 C22 120.5(5) . .
C26 C27 H27 119.7 . .
N10 C28 Pt1 178.2(4) . .
N11 C29 Pt1 177.0(4) . .
N12 C30 Pt2 175.8(4) . .
N13 C31 Pt2 174.4(4) . .
C1 N1 N2 106.3(3) . .
C1 N1 Fe1 126.6(3) . .
N2 N1 Fe1 127.1(2) . .
C2 N2 N1 107.2(3) . .
C2 N2 Fe2 127.6(3) . .
N1 N2 Fe2 125.1(2) . .
C1 N3 C2 106.2(3) . .
C1 N3 C7 126.4(4) . .
C2 N3 C7 127.4(4) . .
C3 N4 N5 106.1(4) . .
C3 N4 Fe1 127.8(3) . .
N5 N4 Fe1 125.9(3) . .
C4 N5 N4 107.1(4) . .
C4 N5 Fe2 126.7(3) . .
N4 N5 Fe2 126.1(3) . .
C3 N6 C4 105.4(4) . .
C3 N6 C21 127.5(4) . .
C4 N6 C21 126.7(4) . .
C5 N7 N8 106.6(3) . .
C5 N7 Fe1 126.4(3) . .
N8 N7 Fe1 126.9(3) . .
C6 N8 N7 106.9(3) . .
C6 N8 Fe2 127.5(3) . .
N7 N8 Fe2 125.6(3) . .
C5 N9 C14 126.4(4) . .
C6 N9 C5 105.3(4) . .
C6 N9 C14 128.2(4) . .
H1A O1 H1B 114(5) . .
N1 Fe1 N1 180.0 2_656 .
N1 Fe1 N4 88.32(14) . .
N1 Fe1 N4 88.32(14) 2_656 2_656
N1 Fe1 N4 91.68(14) . 2_656
N1 Fe1 N4 91.68(14) 2_656 .
N4 Fe1 N4 180.0 2_656 .
N7 Fe1 N1 91.30(14) 2_656 .
N7 Fe1 N1 91.30(14) . 2_656
N7 Fe1 N1 88.70(14) 2_656 2_656
N7 Fe1 N1 88.70(14) . .
N7 Fe1 N4 88.91(14) . .
N7 Fe1 N4 88.91(14) 2_656 2_656
N7 Fe1 N4 91.09(14) . 2_656
N7 Fe1 N4 91.09(14) 2_656 .
N7 Fe1 N7 180.00(16) . 2_656
N2 Fe2 N2 180.0 . 2_556
N2 Fe2 N5 88.43(14) . .
N2 Fe2 N5 91.57(14) 2_556 .
N2 Fe2 N5 91.57(14) . 2_556
N2 Fe2 N5 88.43(14) 2_556 2_556
N5 Fe2 N5 180.0 2_556 .
N8 Fe2 N2 90.53(14) 2_556 .
N8 Fe2 N2 89.47(14) 2_556 2_556
N8 Fe2 N2 89.47(14) . .
N8 Fe2 N2 90.53(14) . 2_556
N8 Fe2 N5 91.07(14) . 2_556
N8 Fe2 N5 88.93(14) 2_556 2_556
N8 Fe2 N5 88.93(14) . .
N8 Fe2 N5 91.07(14) 2_556 .
N8 Fe2 N8 180.0(2) . 2_556
C28 Pt1 C28 180.00(11) . 2_575
C28 Pt1 C29 88.46(18) 2_575 2_575
C28 Pt1 C29 91.54(18) 2_575 .
C28 Pt1 C29 91.54(18) . 2_575
C28 Pt1 C29 88.46(18) . .
C29 Pt1 C29 180.0(2) . 2_575
C30 Pt2 C30 180.0 . 2_666
C30 Pt2 C31 93.87(18) 2_666 .
C30 Pt2 C31 86.13(18) . .
C30 Pt2 C31 93.87(18) . 2_666
C30 Pt2 C31 86.13(18) 2_666 2_666
C31 Pt2 C31 180.0 . 2_666

loop_
_geom_bond_atom_site_label_1
_geom_bond_atom_site_label_2
_geom_bond_distance
_geom_bond_site_symmetry_2
C1 H1 0.9500 .
C1 N1 1.308(5) .
C1 N3 1.344(5) .
C2 H2 0.9500 .
C2 N2 1.309(5) .
C2 N3 1.352(5) .
C3 H3 0.9500 .
C3 N4 1.305(5) .
C3 N6 1.343(5) .
C4 H4 0.9500 .
C4 N5 1.309(5) .
C4 N6 1.348(5) .
C5 H5 0.9500 .
C5 N7 1.307(5) .
C5 N9 1.354(5) .
C6 H6 0.9500 .
C6 N8 1.301(5) .
C6 N9 1.344(5) .
C7 H7A 0.9900 .
C7 H7B 0.9900 .
C7 C8 1.504(6) .
C7 N3 1.484(5) .
C8 C9 1.397(6) .
C8 C13 1.392(6) .
C9 H9 0.9500 .
C9 C10 1.373(6) .
C10 H10 0.9500 .
C10 C11 1.383(6) .
C11 H11 0.9500 .
C11 C12 1.374(7) .
C12 H12 0.9500 .
C12 C13 1.389(6) .
C13 H13 0.9500 .
C14 H14A 0.9900 .
C14 H14B 0.9900 .
C14 C15 1.498(6) .
C14 N9 1.472(5) .
C15 C16 1.390(6) .
C15 C20 1.392(6) .
C16 H16 0.9500 .
C16 C17 1.386(7) .
C17 H17 0.9500 .
C17 C18 1.371(7) .
C18 H18 0.9500 .
C18 C19 1.372(7) .
C19 H19 0.9500 .
C19 C20 1.386(7) .
C20 H20 0.9500 .
C21 H21A 0.9900 .
C21 H21B 0.9900 .
C21 C22 1.519(6) .
C21 N6 1.470(5) .
C22 C23 1.390(6) .
C22 C27 1.394(6) .
C23 H23 0.9500 .
C23 C24 1.387(7) .
C24 H24 0.9500 .
C24 C25 1.398(7) .
C25 H25 0.9500 .
C25 C26 1.384(8) .
C26 H26 0.9500 .
C26 C27 1.374(6) .
C27 H27 0.9500 .
C28 N10 1.143(5) .
C28 Pt1 1.987(5) .
C29 N11 1.140(6) .
C29 Pt1 2.003(5) .
C30 N12 1.156(6) .
C30 Pt2 1.998(5) .
C31 N13 1.151(5) .
C31 Pt2 2.007(5) .
N1 N2 1.400(5) .
N1 Fe1 1.988(3) .
N2 Fe2 1.998(3) .
N4 N5 1.395(5) .
N4 Fe1 2.000(4) .
N5 Fe2 2.001(4) .
N7 N8 1.394(5) .
N7 Fe1 1.985(3) .
N8 Fe2 1.994(3) .
O1 H1A 0.839(19) .
O1 H1B 0.840(19) .
Fe1 N1 1.988(3) 2_656
Fe1 N4 2.000(4) 2_656
Fe1 N7 1.985(3) 2_656
Fe2 N2 1.998(3) 2_556
Fe2 N5 2.001(4) 2_556
Fe2 N8 1.994(4) 2_556
Pt1 C28 1.987(5) 2_575
Pt1 C29 2.003(5) 2_575
Pt2 C30 1.998(5) 2_666
Pt2 C31 2.007(5) 2_666

loop_
_geom_hbond_atom_site_label_D
_geom_hbond_atom_site_label_H
_geom_hbond_atom_site_label_A
_geom_hbond_distance_DH
_geom_hbond_distance_HA
_geom_hbond_distance_DA
_geom_hbond_angle_DHA
_geom_hbond_site_symmetry_A
C1 H1 O1 0.95 2.17 3.075(5) 158.7 2_666
C5 H5 N10 0.95 2.16 3.054(6) 155.6 2_666
O1 H1A N11 0.839(19) 2.09(3) 2.888(5) 160(5) 2_576
O1 H1B N12 0.840(19) 2.10(3) 2.883(6) 155(5) .

loop_
_geom_torsion_atom_site_label_1
_geom_torsion_atom_site_label_2
_geom_torsion_atom_site_label_3
_geom_torsion_atom_site_label_4
_geom_torsion
C1 N1 N2 C2 0.6(5)
C1 N1 N2 Fe2 176.9(3)
C3 N4 N5 C4 -0.4(4)
C3 N4 N5 Fe2 -177.1(3)
C5 N7 N8 C6 -0.1(4)
C5 N7 N8 Fe2 -178.0(3)
C7 C8 C9 C10 -179.0(4)
C7 C8 C13 C12 -179.8(4)
C8 C7 N3 C1 -137.2(4)
C8 C7 N3 C2 45.9(6)
C8 C9 C10 C11 -1.7(7)
C9 C8 C13 C12 -0.9(7)
C9 C10 C11 C12 0.0(7)
C10 C11 C12 C13 1.2(7)
C11 C12 C13 C8 -0.8(7)
C13 C8 C9 C10 2.1(7)
C14 C15 C16 C17 176.7(5)
C14 C15 C20 C19 -177.9(5)
C15 C14 N9 C5 120.8(5)
C15 C14 N9 C6 -62.8(6)
C15 C16 C17 C18 1.1(8)
C16 C15 C20 C19 -1.1(7)
C16 C17 C18 C19 -0.8(8)
C17 C18 C19 C20 -0.5(8)
C18 C19 C20 C15 1.4(8)
C20 C15 C16 C17 -0.2(7)
C21 C22 C23 C24 178.0(4)
C21 C22 C27 C26 -177.2(4)
C22 C21 N6 C3 -59.4(6)
C22 C21 N6 C4 112.2(5)
C22 C23 C24 C25 0.1(8)
C23 C22 C27 C26 1.1(7)
C23 C24 C25 C26 -0.4(8)
C24 C25 C26 C27 1.1(8)
C25 C26 C27 C22 -1.4(8)
C27 C22 C23 C24 -0.4(7)
N1 C1 N3 C2 0.6(5)
N1 C1 N3 C7 -176.9(4)
N2 C2 N3 C1 -0.2(5)
N2 C2 N3 C7 177.2(4)
N3 C1 N1 N2 -0.7(5)
N3 C1 N1 Fe1 177.3(3)
N3 C2 N2 N1 -0.2(5)
N3 C2 N2 Fe2 -176.5(3)
N3 C7 C8 C9 39.2(6)
N3 C7 C8 C13 -141.8(4)
N4 C3 N6 C4 -0.8(5)
N4 C3 N6 C21 172.2(4)
N5 C4 N6 C3 0.5(4)
N5 C4 N6 C21 -172.6(4)
N6 C3 N4 N5 0.8(4)
N6 C3 N4 Fe1 -174.4(3)
N6 C4 N5 N4 -0.1(4)
N6 C4 N5 Fe2 176.6(3)
N6 C21 C22 C23 150.5(4)
N6 C21 C22 C27 -31.2(6)
N7 C5 N9 C6 0.1(5)
N7 C5 N9 C14 177.2(4)
N8 C6 N9 C5 -0.2(5)
N8 C6 N9 C14 -177.3(4)
N9 C5 N7 N8 0.0(5)
N9 C5 N7 Fe1 -175.9(3)
N9 C6 N8 N7 0.2(5)
N9 C6 N8 Fe2 178.1(3)
N9 C14 C15 C16 158.2(4)
N9 C14 C15 C20 -25.0(6)
Fe1 N1 N2 C2 -177.5(3)
Fe1 N1 N2 Fe2 -1.1(5)
Fe1 N4 N5 C4 174.9(3)
Fe1 N4 N5 Fe2 -1.8(4)
Fe1 N7 N8 C6 175.7(3)
Fe1 N7 N8 Fe2 -2.2(5)
